data_4078463
loop_
_publ_author_name
'Kameo, Hajime'
'Hashimoto, Yasuhiro'
'Nakazawa, Hiroshi'

_publ_section_title
;
 Synthesis of Iridaboratranes Bearing Phosphine-Tethered Borane:
 Reversible CO/PR3(R = Me, OMe, OEt) Substitution Reactions Induced by a
 \s-Electron-Acceptor Borane Ligand
;
_journal_issue 11
_journal_name_full Organometallics
_journal_page_first 4251
_journal_paper_doi 10.1021/om300216g
_journal_volume 31
_journal_year 2012
_chemical_formula_moiety 'C57 H52 B Ir O3 P4, C4 H10 O'
_chemical_formula_sum 'C61 H62 B Ir O4 P4'
_chemical_formula_weight 1186.00
_space_group_IT_number 61
_symmetry_cell_setting orthorhombic
_symmetry_Int_Tables_number 61
_symmetry_space_group_name_Hall '-P 2ac 2ab'
_symmetry_space_group_name_H-M 'P b c a'
_cell_angle_alpha 90.00
_cell_angle_beta 90.00
_cell_angle_gamma 90.00
_cell_formula_units_Z 8
_cell_length_a 11.9389(5)
_cell_length_b 22.1383(9)
_cell_length_c 40.6437(19)
_cell_measurement_reflns_used 17045
_cell_measurement_temperature 200(2)
_cell_measurement_theta_max 27.4835
_cell_measurement_theta_min 4.0033
_cell_volume 10742.4(8)
_computing_cell_refinement CrystalClear
_computing_data_collection 'CrystalClear (Rigaku, 2001)'
_computing_molecular_graphics 'Ortep-3 for Windows (Farrugia, 1997)'
_computing_publication_material SHELXL97
_computing_structure_refinement 'SHELXL-97 (Sheldrick, 1997)'
_computing_structure_solution 'SIR97 (Altomare <i>et al.</i>,  1999)'
_diffrn_ambient_temperature 200(2)
_diffrn_detector_area_resol_mean 7.32
_diffrn_measured_fraction_theta_full 0.990
_diffrn_measured_fraction_theta_max 0.990
_diffrn_measurement_details
;
scan:
    Number of images: 1200
               Slice: -80.0000 - 100.0000
         Image width: 0.1500
            Exp time: 10.0000
       Rotation axis: Phi
               Omega: 0.0000
                 Chi: 0.0000
                 Phi: 0.0000
                 XTD: 55.3396
              2theta: 24.7665
scan:
    Number of images: 400
               Slice: -15.0000 - 45.0000
         Image width: 0.1500
            Exp time: 10.0000
       Rotation axis: Omega
               Omega: 0.0000
                 Chi: 90.0000
                 Phi: 0.0000
                 XTD: 55.3396
              2theta: 24.7665
scan:
    Number of images: 400
               Slice: -15.0000 - 45.0000
         Image width: 0.1500
            Exp time: 10.0000
       Rotation axis: Omega
               Omega: 0.0000
                 Chi: 90.0000
                 Phi: 90.0000
                 XTD: 55.3396
              2theta: 24.7665
scan:
    Number of images: 400
               Slice: -15.0000 - 45.0000
         Image width: 0.1500
            Exp time: 10.0000
       Rotation axis: Omega
               Omega: 0.0000
                 Chi: 90.0000
                 Phi: 180.0000
                 XTD: 55.3396
              2theta: 24.7665
scan:
    Number of images: 400
               Slice: -15.0000 - 45.0000
         Image width: 0.1500
            Exp time: 10.0000
       Rotation axis: Omega
               Omega: 0.0000
                 Chi: 90.0000
                 Phi: 270.0000
                 XTD: 55.3396
              2theta: 24.7665

;
_diffrn_measurement_device 'Mercury CCD (2x2 bin mode)'
_diffrn_measurement_device_details 'AFC7: Eulerian 3-circle'
_diffrn_measurement_device_type 'Rigaku/MSC Mercury CCD'
_diffrn_measurement_method '\w or \f'
_diffrn_radiation_detector CCD
_diffrn_radiation_monochromator 'Graphite Monochromator'
_diffrn_radiation_source 'Rotating Anode'
_diffrn_radiation_type MoK\a
_diffrn_radiation_wavelength 0.71070
_diffrn_reflns_av_R_equivalents 0.1006
_diffrn_reflns_av_sigmaI/netI 0.0681
_diffrn_reflns_limit_h_max 15
_diffrn_reflns_limit_h_min -11
_diffrn_reflns_limit_k_max 28
_diffrn_reflns_limit_k_min -17
_diffrn_reflns_limit_l_max 52
_diffrn_reflns_limit_l_min -49
_diffrn_reflns_number 74102
_diffrn_reflns_reduction_process 'Lp corrections applied'
_diffrn_reflns_theta_full 27.46
_diffrn_reflns_theta_max 27.46
_diffrn_reflns_theta_min 4.01
_diffrn_source_current 250.0000
_diffrn_source_power 15.0000
_diffrn_source_voltage 60.0000
_exptl_absorpt_coefficient_mu 2.652
_exptl_absorpt_correction_T_max 0.9489
_exptl_absorpt_correction_T_min 0.6917
_exptl_absorpt_correction_type multi-scan
_exptl_absorpt_process_details '(Jacobson, 1998)'
_exptl_crystal_colour Colorless
_exptl_crystal_density_diffrn 1.467
_exptl_crystal_density_method 'not measured'
_exptl_crystal_description Platelet
_exptl_crystal_F_000 4816
_exptl_crystal_preparation 'mounted on the CryoLoop with Palaton oil and placed in N2 stream at 200(2) K'
_exptl_crystal_size_max 0.15
_exptl_crystal_size_mid 0.10
_exptl_crystal_size_min 0.02
_refine_diff_density_max 1.191
_refine_diff_density_min -1.002
_refine_diff_density_rms 0.140
_refine_ls_extinction_method none
_refine_ls_goodness_of_fit_ref 1.286
_refine_ls_hydrogen_treatment mixed
_refine_ls_matrix_type full
_refine_ls_number_parameters 657
_refine_ls_number_reflns 12178
_refine_ls_number_restraints 0
_refine_ls_restrained_S_all 1.286
_refine_ls_R_factor_all 0.1070
_refine_ls_R_factor_gt 0.0865
_refine_ls_shift/su_max 0.002
_refine_ls_shift/su_mean 0.000
_refine_ls_structure_factor_coef Fsqd
_refine_ls_weighting_details 'calc w=1/[\s^2^(Fo^2^)+(0.0000P)^2^+97.4799P] where P=(Fo^2^+2Fc^2^)/3'
_refine_ls_weighting_scheme calc
_refine_ls_wR_factor_gt 0.1305
_refine_ls_wR_factor_ref 0.1368
_reflns_number_gt 10563
_reflns_number_total 12178
_reflns_threshold_expression >2sigma(I)
_cod_data_source_file om300216g_si_002.cif
_cod_data_source_block 10b-Ir
_cod_depositor_comments
;
The following automatic conversions were performed:

'_exptl_absorpt_correction_type' value 'Multi-scan' changed to
'multi-scan' according to
/home/saulius/struct/CIF-dictionaries/cif_core.dic dictionary named
'cif_core.dic' version 2.4.1 from 2010-06-29.

Automatic conversion script
Id: cif_fix_values 1891 2012-01-12 08:04:46Z andrius 
;
_cod_original_sg_symbol_H-M Pbca
_cod_database_code 4078463

loop_
_symmetry_equiv_pos_as_xyz
'x, y, z'
'-x+1/2, -y, z+1/2'
'x+1/2, -y+1/2, -z'
'-x, y+1/2, -z+1/2'
'-x, -y, -z'
'x-1/2, y, -z-1/2'
'-x-1/2, y-1/2, z'
'x, -y-1/2, z-1/2'

loop_
_atom_site_label
_atom_site_type_symbol
_atom_site_fract_x
_atom_site_fract_y
_atom_site_fract_z
_atom_site_U_iso_or_equiv
_atom_site_adp_type
_atom_site_occupancy
_atom_site_symmetry_multiplicity
_atom_site_calc_flag
_atom_site_refinement_flags
_atom_site_disorder_assembly
_atom_site_disorder_group
Ir1 Ir 0.77077(2) 0.148311(11) 0.607058(7) 0.01578(8) Uani 1 1 d . . .
H1IR H 0.693(8) 0.187(4) 0.588(2) 0.04(3) Uiso 1 1 d . . .
P1 P 0.82781(18) 0.23242(8) 0.63464(5) 0.0225(4) Uani 1 1 d . A .
O1 O 0.7498(5) 0.2909(2) 0.64044(15) 0.0345(15) Uani 1 1 d . . .
C1 C 0.6945(9) 0.3201(4) 0.6130(3) 0.045(3) Uani 1 1 d . . .
H1A H 0.7508 0.3346 0.5973 0.068 Uiso 1 1 calc R . .
H1B H 0.6504 0.3544 0.6211 0.068 Uiso 1 1 calc R . .
H1C H 0.6449 0.2911 0.6020 0.068 Uiso 1 1 calc R . .
O2 O 0.8565(5) 0.2195(2) 0.67257(15) 0.0330(15) Uani 1 1 d . . .
C2 C 0.856(2) 0.2603(17) 0.7002(11) 0.044(7) Uani 0.55 1 d P A 1
H2A H 0.9198 0.2881 0.6984 0.066 Uiso 0.55 1 calc PR A 1
H2B H 0.8623 0.2372 0.7207 0.066 Uiso 0.55 1 calc PR A 1
H2C H 0.7862 0.2835 0.7003 0.066 Uiso 0.55 1 calc PR A 1
O3 O 0.9397(5) 0.2616(2) 0.61904(16) 0.0365(15) Uani 1 1 d . . .
C3 C 0.996(2) 0.3135(10) 0.6339(5) 0.055(6) Uani 0.55 1 d P A 1
H3A H 1.0429 0.3334 0.6173 0.083 Uiso 0.55 1 calc PR A 1
H3B H 1.0426 0.2999 0.6522 0.083 Uiso 0.55 1 calc PR A 1
H3C H 0.9397 0.3422 0.6420 0.083 Uiso 0.55 1 calc PR A 1
B1 B 0.7164(7) 0.0599(3) 0.5799(2) 0.0168(16) Uani 1 1 d . . .
P2 P 0.59602(17) 0.13750(8) 0.62993(5) 0.0198(4) Uani 1 1 d . . .
C4 C 0.6008(6) 0.0326(3) 0.59523(19) 0.0209(16) Uani 1 1 d . . .
C5 C 0.5567(7) -0.0241(3) 0.5865(2) 0.0251(18) Uani 1 1 d . . .
H5A H 0.6004 -0.0505 0.5732 0.030 Uiso 1 1 calc R . .
C6 C 0.4504(8) -0.0426(4) 0.5967(2) 0.033(2) Uani 1 1 d . . .
H6A H 0.4235 -0.0815 0.5908 0.039 Uiso 1 1 calc R . .
C7 C 0.3844(7) -0.0048(4) 0.6152(2) 0.035(2) Uani 1 1 d . . .
H7A H 0.3107 -0.0168 0.6211 0.042 Uiso 1 1 calc R . .
C8 C 0.4243(7) 0.0502(4) 0.6253(2) 0.0303(19) Uani 1 1 d . . .
H8A H 0.3792 0.0760 0.6384 0.036 Uiso 1 1 calc R . .
C9 C 0.5332(7) 0.0680(3) 0.61594(19) 0.0235(17) Uani 1 1 d . . .
C10 C 0.4919(7) 0.1939(4) 0.6153(2) 0.0264(18) Uani 1 1 d . . .
C11 C 0.4781(7) 0.2004(4) 0.5813(2) 0.031(2) Uani 1 1 d . . .
H11A H 0.5231 0.1772 0.5667 0.037 Uiso 1 1 calc R . .
C12 C 0.3998(8) 0.2402(4) 0.5686(3) 0.041(2) Uani 1 1 d . . .
H12A H 0.3912 0.2440 0.5455 0.050 Uiso 1 1 calc R . .
C13 C 0.3348(8) 0.2740(4) 0.5894(3) 0.047(3) Uani 1 1 d . . .
H13A H 0.2817 0.3017 0.5807 0.057 Uiso 1 1 calc R . .
C14 C 0.3467(11) 0.2677(5) 0.6225(3) 0.064(4) Uani 1 1 d . . .
H14A H 0.3014 0.2912 0.6368 0.076 Uiso 1 1 calc R . .
C15 C 0.4235(9) 0.2278(4) 0.6357(3) 0.048(3) Uani 1 1 d . . .
H15A H 0.4293 0.2235 0.6589 0.057 Uiso 1 1 calc R . .
C16 C 0.5729(7) 0.1391(4) 0.67502(18) 0.0235(17) Uani 1 1 d . . .
C17 C 0.5331(7) 0.0899(4) 0.6926(2) 0.0301(19) Uani 1 1 d . . .
H17A H 0.5177 0.0532 0.6813 0.036 Uiso 1 1 calc R . .
C18 C 0.5155(8) 0.0931(4) 0.7261(2) 0.035(2) Uani 1 1 d . . .
H18A H 0.4868 0.0591 0.7376 0.042 Uiso 1 1 calc R . .
C19 C 0.5396(8) 0.1458(5) 0.7429(2) 0.047(3) Uani 1 1 d . . .
H19A H 0.5268 0.1486 0.7659 0.056 Uiso 1 1 calc R . .
C20 C 0.5827(9) 0.1946(5) 0.7258(3) 0.049(3) Uani 1 1 d . . .
H20A H 0.6014 0.2307 0.7371 0.059 Uiso 1 1 calc R . .
C21 C 0.5986(9) 0.1906(4) 0.6919(2) 0.040(2) Uani 1 1 d . . .
H21A H 0.6279 0.2244 0.6803 0.049 Uiso 1 1 calc R . .
P3 P 0.87483(16) 0.07505(8) 0.63507(5) 0.0160(4) Uani 1 1 d . . .
C22 C 0.8186(7) 0.0107(3) 0.58150(19) 0.0195(15) Uani 1 1 d . . .
C23 C 0.8315(7) -0.0370(3) 0.5587(2) 0.0251(17) Uani 1 1 d . . .
H23A H 0.7752 -0.0428 0.5425 0.030 Uiso 1 1 calc R . .
C24 C 0.9227(7) -0.0756(3) 0.5590(2) 0.0273(19) Uani 1 1 d . . .
H24A H 0.9285 -0.1066 0.5429 0.033 Uiso 1 1 calc R . .
C25 C 1.0061(7) -0.0692(3) 0.5828(2) 0.0289(19) Uani 1 1 d . . .
H25A H 1.0689 -0.0955 0.5829 0.035 Uiso 1 1 calc R . .
C26 C 0.9963(7) -0.0242(3) 0.6060(2) 0.0245(17) Uani 1 1 d . . .
H26A H 1.0520 -0.0196 0.6225 0.029 Uiso 1 1 calc R . .
C27 C 0.9038(6) 0.0147(3) 0.6052(2) 0.0198(15) Uani 1 1 d . . .
C28 C 0.8037(6) 0.0338(3) 0.6685(2) 0.0209(16) Uani 1 1 d . . .
C29 C 0.7502(7) -0.0209(3) 0.6634(2) 0.030(2) Uani 1 1 d . . .
H29A H 0.7457 -0.0375 0.6419 0.036 Uiso 1 1 calc R . .
C30 C 0.7029(9) -0.0515(4) 0.6901(3) 0.042(2) Uani 1 1 d . . .
H30A H 0.6676 -0.0895 0.6867 0.051 Uiso 1 1 calc R . .
C31 C 0.7070(8) -0.0277(4) 0.7207(2) 0.042(2) Uani 1 1 d . . .
H31A H 0.6744 -0.0490 0.7385 0.051 Uiso 1 1 calc R . .
C32 C 0.7584(8) 0.0276(4) 0.7263(2) 0.037(2) Uani 1 1 d . . .
H32A H 0.7611 0.0442 0.7478 0.045 Uiso 1 1 calc R . .
C33 C 0.8051(7) 0.0582(4) 0.7002(2) 0.0266(18) Uani 1 1 d . . .
H33A H 0.8389 0.0965 0.7038 0.032 Uiso 1 1 calc R . .
C34 C 1.0099(6) 0.0878(3) 0.65593(18) 0.0189(15) Uani 1 1 d . . .
C35 C 1.0587(8) 0.0407(4) 0.6746(2) 0.0307(19) Uani 1 1 d . . .
H35A H 1.0197 0.0036 0.6772 0.037 Uiso 1 1 calc R . .
C36 C 1.1625(8) 0.0482(4) 0.6891(2) 0.036(2) Uani 1 1 d . . .
H36A H 1.1963 0.0156 0.7006 0.044 Uiso 1 1 calc R . .
C37 C 1.2166(7) 0.1027(5) 0.6869(2) 0.040(2) Uani 1 1 d . . .
H37A H 1.2871 0.1080 0.6973 0.048 Uiso 1 1 calc R . .
C38 C 1.1691(7) 0.1500(4) 0.6695(2) 0.037(2) Uani 1 1 d . . .
H38A H 1.2063 0.1879 0.6683 0.044 Uiso 1 1 calc R . .
C39 C 1.0665(7) 0.1418(4) 0.6539(2) 0.0269(17) Uani 1 1 d . . .
H39A H 1.0350 0.1741 0.6415 0.032 Uiso 1 1 calc R . .
P4 P 0.87035(15) 0.15392(8) 0.55846(5) 0.0162(4) Uani 1 1 d . . .
C40 C 0.7049(6) 0.0764(3) 0.54102(18) 0.0163(15) Uani 1 1 d . . .
C41 C 0.6333(7) 0.0489(3) 0.5182(2) 0.0220(16) Uani 1 1 d . . .
H41A H 0.5757 0.0231 0.5262 0.026 Uiso 1 1 calc R . .
C42 C 0.6425(7) 0.0576(3) 0.48464(19) 0.0238(17) Uani 1 1 d . . .
H42A H 0.5917 0.0381 0.4701 0.029 Uiso 1 1 calc R . .
C43 C 0.7264(7) 0.0949(3) 0.47218(19) 0.0225(16) Uani 1 1 d . . .
H43A H 0.7342 0.1002 0.4491 0.027 Uiso 1 1 calc R . .
C44 C 0.7987(6) 0.1243(3) 0.49376(19) 0.0198(16) Uani 1 1 d . . .
H44A H 0.8559 0.1502 0.4856 0.024 Uiso 1 1 calc R . .
C45 C 0.7862(6) 0.1154(3) 0.52749(18) 0.0160(15) Uani 1 1 d . . .
C46 C 1.0118(6) 0.1221(3) 0.55462(19) 0.0198(16) Uani 1 1 d . . .
C47 C 1.0351(7) 0.0736(3) 0.53358(19) 0.0216(16) Uani 1 1 d . . .
H47A H 0.9781 0.0581 0.5196 0.026 Uiso 1 1 calc R . .
C48 C 1.1401(7) 0.0484(4) 0.5330(2) 0.0287(19) Uani 1 1 d . . .
H48A H 1.1553 0.0152 0.5190 0.034 Uiso 1 1 calc R . .
C49 C 1.2235(7) 0.0714(4) 0.5529(2) 0.0313(19) Uani 1 1 d . . .
H49A H 1.2962 0.0540 0.5522 0.038 Uiso 1 1 calc R . .
C50 C 1.2026(7) 0.1193(4) 0.5737(2) 0.033(2) Uani 1 1 d . . .
H50A H 1.2602 0.1346 0.5875 0.039 Uiso 1 1 calc R . .
C51 C 1.0966(7) 0.1448(4) 0.5741(2) 0.0260(17) Uani 1 1 d . . .
H51A H 1.0821 0.1784 0.5881 0.031 Uiso 1 1 calc R . .
C52 C 0.8865(7) 0.2296(3) 0.53986(19) 0.0202(16) Uani 1 1 d . . .
C53 C 0.7896(7) 0.2624(3) 0.5333(2) 0.0284(19) Uani 1 1 d . . .
H53A H 0.7189 0.2466 0.5398 0.034 Uiso 1 1 calc R . .
C54 C 0.7946(8) 0.3180(4) 0.5174(2) 0.034(2) Uani 1 1 d . . .
H54A H 0.7277 0.3397 0.5128 0.041 Uiso 1 1 calc R . .
C55 C 0.8980(8) 0.3417(4) 0.5084(2) 0.039(2) Uani 1 1 d . . .
H55A H 0.9022 0.3804 0.4983 0.047 Uiso 1 1 calc R . .
C56 C 0.9931(9) 0.3095(4) 0.5141(3) 0.043(3) Uani 1 1 d . . .
H56A H 1.0635 0.3255 0.5076 0.051 Uiso 1 1 calc R . .
C57 C 0.9881(8) 0.2524(4) 0.5297(2) 0.033(2) Uani 1 1 d . . .
H57A H 1.0548 0.2298 0.5332 0.040 Uiso 1 1 calc R . .
O4 O 0.3118(9) 0.3818(4) 0.7037(3) 0.082(3) Uani 1 1 d . . .
C58 C 0.2054(17) 0.3585(8) 0.7142(6) 0.123(7) Uani 1 1 d . . .
H58A H 0.2058 0.3513 0.7383 0.147 Uiso 1 1 calc R . .
H58B H 0.1894 0.3197 0.7030 0.147 Uiso 1 1 calc R . .
C59 C 0.1168(15) 0.4051(8) 0.7054(6) 0.124(7) Uani 1 1 d . . .
H59A H 0.1338 0.4434 0.7164 0.186 Uiso 1 1 calc R . .
H59B H 0.0430 0.3907 0.7124 0.186 Uiso 1 1 calc R . .
H59C H 0.1164 0.4114 0.6815 0.186 Uiso 1 1 calc R . .
C60 C 0.4000(14) 0.3423(6) 0.7130(5) 0.099(6) Uani 1 1 d . . .
H60A H 0.3867 0.3012 0.7043 0.119 Uiso 1 1 calc R . .
H60B H 0.4064 0.3400 0.7372 0.119 Uiso 1 1 calc R . .
C61 C 0.5033(16) 0.3687(7) 0.6984(5) 0.119(7) Uani 1 1 d . . .
H61A H 0.4907 0.3772 0.6751 0.179 Uiso 1 1 calc R . .
H61B H 0.5653 0.3400 0.7007 0.179 Uiso 1 1 calc R . .
H61C H 0.5220 0.4064 0.7099 0.179 Uiso 1 1 calc R . .
C2B C 0.899(3) 0.266(2) 0.6946(14) 0.044(7) Uani 0.45 1 d P A 2
H2D H 0.8390 0.2945 0.7000 0.066 Uiso 0.45 1 calc PR A 2
H2E H 0.9605 0.2880 0.6838 0.066 Uiso 0.45 1 calc PR A 2
H2F H 0.9272 0.2474 0.7149 0.066 Uiso 0.45 1 calc PR A 2
C3B C 0.973(3) 0.3217(13) 0.6158(7) 0.055(6) Uani 0.45 1 d P A 2
H3D H 0.9153 0.3481 0.6252 0.083 Uiso 0.45 1 calc PR A 2
H3E H 0.9832 0.3313 0.5925 0.083 Uiso 0.45 1 calc PR A 2
H3F H 1.0437 0.3279 0.6276 0.083 Uiso 0.45 1 calc PR A 2

loop_
_atom_site_aniso_label
_atom_site_aniso_U_11
_atom_site_aniso_U_22
_atom_site_aniso_U_33
_atom_site_aniso_U_23
_atom_site_aniso_U_13
_atom_site_aniso_U_12
Ir1 0.01481(13) 0.01775(12) 0.01478(14) 0.00111(11) -0.00053(12) -0.00040(11)
P1 0.0251(11) 0.0162(8) 0.0263(12) -0.0022(7) -0.0026(9) 0.0006(7)
O1 0.047(4) 0.026(3) 0.031(3) -0.001(2) -0.006(3) 0.010(3)
C1 0.060(7) 0.026(4) 0.050(7) -0.004(4) -0.006(5) 0.017(4)
O2 0.047(4) 0.024(3) 0.028(4) -0.005(2) -0.010(3) 0.001(3)
C2 0.05(2) 0.037(9) 0.049(16) -0.015(9) -0.017(16) -0.015(15)
O3 0.036(4) 0.025(3) 0.048(4) 0.003(3) 0.002(3) -0.013(3)
C3 0.081(14) 0.044(8) 0.041(13) -0.012(11) 0.011(13) -0.033(9)
B1 0.021(5) 0.019(3) 0.010(4) -0.001(3) -0.005(3) -0.005(3)
P2 0.0169(10) 0.0241(9) 0.0183(10) 0.0039(7) 0.0004(8) 0.0029(7)
C4 0.013(4) 0.031(4) 0.020(4) 0.010(3) -0.005(3) 0.001(3)
C5 0.027(5) 0.023(4) 0.026(5) 0.004(3) -0.005(4) -0.010(3)
C6 0.038(5) 0.035(4) 0.026(5) 0.013(4) -0.010(4) -0.022(4)
C7 0.018(4) 0.053(5) 0.033(6) 0.015(4) -0.006(4) -0.009(4)
C8 0.019(4) 0.047(5) 0.025(5) 0.006(4) -0.001(4) -0.001(4)
C9 0.018(4) 0.032(4) 0.020(4) 0.011(3) 0.000(3) 0.002(3)
C10 0.018(4) 0.033(4) 0.028(5) 0.004(3) -0.002(3) -0.001(3)
C11 0.021(5) 0.038(4) 0.032(5) 0.006(4) -0.014(4) -0.002(3)
C12 0.041(6) 0.041(5) 0.043(6) 0.012(4) -0.018(5) -0.002(4)
C13 0.026(5) 0.039(5) 0.077(9) 0.023(5) -0.012(5) 0.009(4)
C14 0.063(8) 0.068(7) 0.060(8) 0.012(6) 0.019(7) 0.038(6)
C15 0.050(7) 0.054(6) 0.039(6) 0.015(5) 0.014(5) 0.023(5)
C16 0.021(4) 0.037(4) 0.012(4) 0.003(3) 0.003(3) 0.004(3)
C17 0.020(5) 0.048(5) 0.022(5) 0.005(4) -0.003(4) 0.003(4)
C18 0.029(5) 0.052(5) 0.024(5) 0.006(4) 0.001(4) 0.004(4)
C19 0.037(6) 0.085(7) 0.017(5) -0.003(5) 0.005(4) 0.010(6)
C20 0.053(7) 0.067(7) 0.028(6) -0.021(5) 0.006(5) 0.001(5)
C21 0.044(6) 0.041(5) 0.037(6) 0.000(4) 0.000(5) 0.000(4)
P3 0.0153(9) 0.0190(8) 0.0138(10) -0.0001(7) -0.0003(8) -0.0002(7)
C22 0.020(4) 0.019(3) 0.020(4) 0.006(3) -0.001(3) -0.005(3)
C23 0.026(5) 0.025(4) 0.024(5) 0.004(3) 0.001(4) -0.007(3)
C24 0.033(5) 0.023(4) 0.026(5) -0.002(3) 0.014(4) -0.001(3)
C25 0.029(5) 0.027(4) 0.031(5) 0.001(3) 0.003(4) 0.008(3)
C26 0.028(4) 0.023(3) 0.022(4) -0.004(3) -0.003(4) 0.010(3)
C27 0.019(4) 0.023(3) 0.017(4) 0.004(3) 0.000(3) 0.000(3)
C28 0.019(4) 0.017(3) 0.026(4) 0.002(3) -0.005(3) 0.004(3)
C29 0.035(6) 0.028(4) 0.027(5) 0.005(3) 0.003(4) 0.000(3)
C30 0.047(7) 0.035(4) 0.044(6) 0.015(4) 0.012(5) -0.005(4)
C31 0.041(6) 0.055(6) 0.030(6) 0.021(4) 0.014(4) 0.002(5)
C32 0.031(5) 0.061(6) 0.021(5) 0.000(4) 0.003(4) 0.005(4)
C33 0.026(5) 0.034(4) 0.019(4) 0.002(3) 0.000(3) -0.001(3)
C34 0.018(4) 0.027(4) 0.012(4) -0.004(3) 0.004(3) 0.002(3)
C35 0.031(5) 0.035(4) 0.026(5) -0.001(4) -0.006(4) 0.008(4)
C36 0.036(6) 0.055(5) 0.018(5) 0.000(4) -0.008(4) 0.016(4)
C37 0.009(4) 0.077(7) 0.034(5) -0.013(5) -0.002(4) 0.002(4)
C38 0.023(5) 0.048(5) 0.040(5) -0.004(5) 0.002(4) -0.009(4)
C39 0.020(4) 0.037(4) 0.023(4) 0.003(4) 0.002(3) 0.001(3)
P4 0.0143(9) 0.0183(8) 0.0159(9) 0.0029(7) -0.0006(7) -0.0018(7)
C40 0.015(4) 0.017(3) 0.017(4) 0.001(3) 0.000(3) -0.001(3)
C41 0.019(4) 0.023(3) 0.024(4) -0.006(3) -0.005(3) -0.006(3)
C42 0.029(5) 0.027(4) 0.016(4) -0.005(3) -0.008(3) -0.003(3)
C43 0.017(4) 0.033(4) 0.018(4) -0.002(3) -0.001(3) 0.006(3)
C44 0.014(4) 0.025(3) 0.020(4) 0.005(3) 0.000(3) 0.000(3)
C45 0.009(4) 0.022(3) 0.017(4) -0.002(3) 0.002(3) -0.002(3)
C46 0.015(4) 0.024(3) 0.021(4) 0.009(3) 0.004(3) 0.001(3)
C47 0.021(4) 0.027(4) 0.017(4) -0.002(3) 0.004(3) -0.003(3)
C48 0.027(5) 0.029(4) 0.030(5) 0.000(3) 0.004(4) 0.008(3)
C49 0.016(4) 0.043(4) 0.035(5) 0.004(4) 0.004(4) 0.007(4)
C50 0.017(5) 0.045(5) 0.036(5) 0.004(4) -0.004(4) 0.001(4)
C51 0.020(4) 0.031(4) 0.027(4) -0.002(4) -0.005(3) 0.001(3)
C52 0.024(4) 0.022(3) 0.015(4) 0.003(3) -0.001(3) -0.003(3)
C53 0.023(5) 0.032(4) 0.030(5) 0.009(3) 0.013(4) 0.002(3)
C54 0.036(6) 0.030(4) 0.037(5) 0.009(4) 0.003(4) 0.009(4)
C55 0.045(6) 0.026(4) 0.046(6) 0.013(4) -0.002(5) -0.007(4)
C56 0.040(6) 0.037(5) 0.051(7) 0.015(4) -0.001(5) -0.021(4)
C57 0.031(5) 0.029(4) 0.039(6) 0.014(4) -0.003(4) -0.007(4)
O4 0.084(8) 0.075(6) 0.087(8) 0.002(5) 0.004(6) -0.003(5)
C58 0.112(17) 0.094(12) 0.16(2) -0.026(13) -0.001(15) -0.035(12)
C59 0.068(12) 0.119(15) 0.19(2) -0.020(14) -0.024(14) -0.011(11)
C60 0.097(13) 0.058(8) 0.142(16) -0.005(9) 0.012(12) 0.023(8)
C61 0.115(16) 0.088(12) 0.154(19) 0.023(11) 0.051(14) 0.014(10)
C2B 0.05(2) 0.037(9) 0.049(16) -0.015(9) -0.017(16) -0.015(15)
C3B 0.081(14) 0.044(8) 0.041(13) -0.012(11) 0.011(13) -0.033(9)

loop_
_atom_type_symbol
_atom_type_description
_atom_type_scat_dispersion_real
_atom_type_scat_dispersion_imag
_atom_type_scat_source
C C 0.0033 0.0016 'International Tables Vol C Tables 4.2.6.8 and 6.1.1.4'
H H 0.0000 0.0000 'International Tables Vol C Tables 4.2.6.8 and 6.1.1.4'
B B 0.0013 0.0007 'International Tables Vol C Tables 4.2.6.8 and 6.1.1.4'
O O 0.0106 0.0060 'International Tables Vol C Tables 4.2.6.8 and 6.1.1.4'
P P 0.1023 0.0942 'International Tables Vol C Tables 4.2.6.8 and 6.1.1.4'
Ir Ir -1.4442 7.9887 'International Tables Vol C Tables 4.2.6.8 and 6.1.1.4'

loop_
_geom_angle_atom_site_label_1
_geom_angle_atom_site_label_2
_geom_angle_atom_site_label_3
_geom_angle
P1 Ir1 P2 99.07(7)
P1 Ir1 P4 102.90(7)
P2 Ir1 P4 145.06(7)
P1 Ir1 B1 178.0(2)
P2 Ir1 B1 81.5(2)
P4 Ir1 B1 77.5(2)
P1 Ir1 P3 99.70(7)
P2 Ir1 P3 102.31(7)
P4 Ir1 P3 100.38(7)
B1 Ir1 P3 78.3(2)
P1 Ir1 H1IR 89(3)
P2 Ir1 H1IR 73(4)
P4 Ir1 H1IR 80(4)
B1 Ir1 H1IR 93(3)
P3 Ir1 H1IR 171(3)
O2 P1 O1 97.2(3)
O2 P1 O3 105.8(4)
O1 P1 O3 102.4(3)
O2 P1 Ir1 113.0(2)
O1 P1 Ir1 123.7(3)
O3 P1 Ir1 112.5(2)
C1 O1 P1 120.6(5)
O1 C1 H1A 109.5
O1 C1 H1B 109.5
H1A C1 H1B 109.5
O1 C1 H1C 109.5
H1A C1 H1C 109.5
H1B C1 H1C 109.5
C2 O2 C2B 22.9(19)
C2 O2 P1 129.5(17)
C2B O2 P1 123(2)
O2 C2 H2A 109.5
O2 C2 H2B 109.5
O2 C2 H2C 109.5
C3B O3 C3 32.6(13)
C3B O3 P1 130.9(16)
C3 O3 P1 122.2(11)
O3 C3 H3A 109.5
O3 C3 H3B 109.5
O3 C3 H3C 109.5
C40 B1 C4 112.5(6)
C40 B1 C22 104.5(6)
C4 B1 C22 111.6(6)
C40 B1 Ir1 107.1(4)
C4 B1 Ir1 111.5(5)
C22 B1 Ir1 109.4(5)
C9 P2 C16 105.4(4)
C9 P2 C10 101.2(4)
C16 P2 C10 101.8(4)
C9 P2 Ir1 109.8(3)
C16 P2 Ir1 122.2(3)
C10 P2 Ir1 114.0(3)
C9 C4 C5 115.8(7)
C9 C4 B1 120.5(7)
C5 C4 B1 123.5(7)
C6 C5 C4 121.7(8)
C6 C5 H5A 119.1
C4 C5 H5A 119.1
C7 C6 C5 120.3(8)
C7 C6 H6A 119.8
C5 C6 H6A 119.8
C8 C7 C6 120.4(8)
C8 C7 H7A 119.8
C6 C7 H7A 119.8
C7 C8 C9 119.2(8)
C7 C8 H8A 120.4
C9 C8 H8A 120.4
C4 C9 C8 122.3(8)
C4 C9 P2 115.2(6)
C8 C9 P2 122.4(6)
C15 C10 C11 117.9(8)
C15 C10 P2 124.3(7)
C11 C10 P2 117.7(6)
C12 C11 C10 120.8(9)
C12 C11 H11A 119.6
C10 C11 H11A 119.6
C13 C12 C11 120.2(10)
C13 C12 H12A 119.9
C11 C12 H12A 119.9
C14 C13 C12 119.6(9)
C14 C13 H13A 120.2
C12 C13 H13A 120.2
C13 C14 C15 121.3(11)
C13 C14 H14A 119.3
C15 C14 H14A 119.3
C14 C15 C10 120.2(10)
C14 C15 H15A 119.9
C10 C15 H15A 119.9
C21 C16 C17 118.3(8)
C21 C16 P2 118.6(6)
C17 C16 P2 123.1(6)
C18 C17 C16 121.4(9)
C18 C17 H17A 119.3
C16 C17 H17A 119.3
C17 C18 C19 119.8(9)
C17 C18 H18A 120.1
C19 C18 H18A 120.1
C18 C19 C20 119.4(9)
C18 C19 H19A 120.3
C20 C19 H19A 120.3
C19 C20 C21 119.8(9)
C19 C20 H20A 120.1
C21 C20 H20A 120.1
C16 C21 C20 121.2(9)
C16 C21 H21A 119.4
C20 C21 H21A 119.4
C27 P3 C34 104.5(3)
C27 P3 C28 102.3(3)
C34 P3 C28 98.0(3)
C27 P3 Ir1 106.4(2)
C34 P3 Ir1 125.6(2)
C28 P3 Ir1 117.2(2)
C27 C22 C23 114.8(7)
C27 C22 B1 121.6(6)
C23 C22 B1 123.6(7)
C24 C23 C22 122.8(8)
C24 C23 H23A 118.6
C22 C23 H23A 118.6
C23 C24 C25 120.3(8)
C23 C24 H24A 119.8
C25 C24 H24A 119.8
C26 C25 C24 119.2(8)
C26 C25 H25A 120.4
C24 C25 H25A 120.4
C25 C26 C27 119.7(8)
C25 C26 H26A 120.1
C27 C26 H26A 120.1
C26 C27 C22 123.1(7)
C26 C27 P3 125.5(6)
C22 C27 P3 111.3(5)
C29 C28 C33 118.9(8)
C29 C28 P3 122.3(6)
C33 C28 P3 118.8(6)
C28 C29 C30 119.6(8)
C28 C29 H29A 120.2
C30 C29 H29A 120.2
C31 C30 C29 120.6(9)
C31 C30 H30A 119.7
C29 C30 H30A 119.7
C30 C31 C32 120.8(8)
C30 C31 H31A 119.6
C32 C31 H31A 119.6
C33 C32 C31 119.1(9)
C33 C32 H32A 120.4
C31 C32 H32A 120.4
C32 C33 C28 121.0(8)
C32 C33 H33A 119.5
C28 C33 H33A 119.5
C39 C34 C35 118.1(8)
C39 C34 P3 122.3(6)
C35 C34 P3 119.6(6)
C36 C35 C34 120.6(8)
C36 C35 H35A 119.7
C34 C35 H35A 119.7
C37 C36 C35 120.0(8)
C37 C36 H36A 120.0
C35 C36 H36A 120.0
C36 C37 C38 120.3(8)
C36 C37 H37A 119.8
C38 C37 H37A 119.8
C37 C38 C39 119.7(9)
C37 C38 H38A 120.2
C39 C38 H38A 120.2
C34 C39 C38 121.1(8)
C34 C39 H39A 119.5
C38 C39 H39A 119.5
C45 P4 C46 105.6(3)
C45 P4 C52 101.5(3)
C46 P4 C52 102.6(3)
C45 P4 Ir1 106.4(2)
C46 P4 Ir1 121.7(3)
C52 P4 Ir1 116.9(3)
C41 C40 C45 115.4(7)
C41 C40 B1 126.6(6)
C45 C40 B1 117.2(6)
C42 C41 C40 123.0(7)
C42 C41 H41A 118.5
C40 C41 H41A 118.5
C41 C42 C43 119.9(7)
C41 C42 H42A 120.1
C43 C42 H42A 120.1
C44 C43 C42 119.6(7)
C44 C43 H43A 120.2
C42 C43 H43A 120.2
C45 C44 C43 119.1(7)
C45 C44 H44A 120.4
C43 C44 H44A 120.4
C44 C45 C40 123.0(6)
C44 C45 P4 123.7(5)
C40 C45 P4 113.4(5)
C51 C46 C47 119.0(7)
C51 C46 P4 119.0(6)
C47 C46 P4 121.9(6)
C48 C47 C46 120.2(8)
C48 C47 H47A 119.9
C46 C47 H47A 119.9
C47 C48 C49 120.1(8)
C47 C48 H48A 120.0
C49 C48 H48A 120.0
C48 C49 C50 120.8(8)
C48 C49 H49A 119.6
C50 C49 H49A 119.6
C49 C50 C51 119.1(8)
C49 C50 H50A 120.5
C51 C50 H50A 120.5
C46 C51 C50 120.9(8)
C46 C51 H51A 119.6
C50 C51 H51A 119.6
C57 C52 C53 119.0(7)
C57 C52 P4 123.1(6)
C53 C52 P4 117.6(6)
C54 C53 C52 120.9(8)
C54 C53 H53A 119.5
C52 C53 H53A 119.5
C55 C54 C53 119.7(8)
C55 C54 H54A 120.2
C53 C54 H54A 120.2
C56 C55 C54 119.9(8)
C56 C55 H55A 120.1
C54 C55 H55A 120.1
C55 C56 C57 120.6(9)
C55 C56 H56A 119.7
C57 C56 H56A 119.7
C52 C57 C56 119.8(8)
C52 C57 H57A 120.1
C56 C57 H57A 120.1
C60 O4 C58 110.9(13)
O4 C58 C59 107.5(15)
O4 C58 H58A 110.2
C59 C58 H58A 110.2
O4 C58 H58B 110.2
C59 C58 H58B 110.2
H58A C58 H58B 108.5
C58 C59 H59A 109.5
C58 C59 H59B 109.5
H59A C59 H59B 109.5
C58 C59 H59C 109.5
H59A C59 H59C 109.5
H59B C59 H59C 109.5
O4 C60 C61 105.5(13)
O4 C60 H60A 110.6
C61 C60 H60A 110.6
O4 C60 H60B 110.6
C61 C60 H60B 110.6
H60A C60 H60B 108.8
C60 C61 H61A 109.5
C60 C61 H61B 109.5
H61A C61 H61B 109.5
C60 C61 H61C 109.5
H61A C61 H61C 109.5
H61B C61 H61C 109.5
O2 C2B H2D 109.5
O2 C2B H2E 109.5
H2D C2B H2E 109.5
O2 C2B H2F 109.5
H2D C2B H2F 109.5
H2E C2B H2F 109.5
O3 C3B H3D 109.5
O3 C3B H3E 109.5
H3D C3B H3E 109.5
O3 C3B H3F 109.5
H3D C3B H3F 109.5
H3E C3B H3F 109.5

loop_
_geom_bond_atom_site_label_1
_geom_bond_atom_site_label_2
_geom_bond_distance
Ir1 P1 2.2776(19)
Ir1 P2 2.297(2)
Ir1 P4 2.3087(19)
Ir1 B1 2.338(7)
Ir1 P3 2.3388(19)
Ir1 H1IR 1.50(9)
P1 O2 1.605(6)
P1 O1 1.612(6)
P1 O3 1.614(6)
O1 C1 1.448(11)
C1 H1A 0.9800
C1 H1B 0.9800
C1 H1C 0.9800
O2 C2 1.44(4)
O2 C2B 1.46(5)
C2 H2A 0.9800
C2 H2B 0.9800
C2 H2C 0.9800
O3 C3B 1.39(3)
O3 C3 1.46(2)
C3 H3A 0.9800
C3 H3B 0.9800
C3 H3C 0.9800
B1 C40 1.628(11)
B1 C4 1.631(11)
B1 C22 1.638(11)
P2 C9 1.804(8)
P2 C16 1.853(8)
P2 C10 1.860(8)
C4 C9 1.405(11)
C4 C5 1.407(10)
C5 C6 1.397(12)
C5 H5A 0.9500
C6 C7 1.376(13)
C6 H6A 0.9500
C7 C8 1.368(12)
C7 H7A 0.9500
C8 C9 1.411(11)
C8 H8A 0.9500
C10 C15 1.387(12)
C10 C11 1.398(12)
C11 C12 1.384(12)
C11 H11A 0.9500
C12 C13 1.368(15)
C12 H12A 0.9500
C13 C14 1.363(16)
C13 H13A 0.9500
C14 C15 1.381(14)
C14 H14A 0.9500
C15 H15A 0.9500
C16 C21 1.366(12)
C16 C17 1.386(11)
C17 C18 1.381(12)
C17 H17A 0.9500
C18 C19 1.382(14)
C18 H18A 0.9500
C19 C20 1.383(15)
C19 H19A 0.9500
C20 C21 1.393(14)
C20 H20A 0.9500
C21 H21A 0.9500
P3 C27 1.836(8)
P3 C34 1.844(8)
P3 C28 1.844(8)
C22 C27 1.405(11)
C22 C23 1.412(11)
C23 C24 1.384(11)
C23 H23A 0.9500
C24 C25 1.395(12)
C24 H24A 0.9500
C25 C26 1.378(11)
C25 H25A 0.9500
C26 C27 1.401(10)
C26 H26A 0.9500
C28 C29 1.383(10)
C28 C33 1.398(11)
C29 C30 1.401(12)
C29 H29A 0.9500
C30 C31 1.349(14)
C30 H30A 0.9500
C31 C32 1.389(13)
C31 H31A 0.9500
C32 C33 1.376(12)
C32 H32A 0.9500
C33 H33A 0.9500
C34 C39 1.377(11)
C34 C35 1.413(11)
C35 C36 1.383(12)
C35 H35A 0.9500
C36 C37 1.372(13)
C36 H36A 0.9500
C37 C38 1.385(13)
C37 H37A 0.9500
C38 C39 1.392(12)
C38 H38A 0.9500
C39 H39A 0.9500
P4 C45 1.822(7)
P4 C46 1.837(8)
P4 C52 1.849(7)
C40 C41 1.399(10)
C40 C45 1.411(9)
C41 C42 1.383(11)
C41 H41A 0.9500
C42 C43 1.394(11)
C42 H42A 0.9500
C43 C44 1.393(10)
C43 H43A 0.9500
C44 C45 1.393(10)
C44 H44A 0.9500
C46 C51 1.382(11)
C46 C47 1.400(10)
C47 C48 1.371(11)
C47 H47A 0.9500
C48 C49 1.379(12)
C48 H48A 0.9500
C49 C50 1.380(12)
C49 H49A 0.9500
C50 C51 1.386(11)
C50 H50A 0.9500
C51 H51A 0.9500
C52 C57 1.377(11)
C52 C53 1.391(11)
C53 C54 1.391(11)
C53 H53A 0.9500
C54 C55 1.391(13)
C54 H54A 0.9500
C55 C56 1.361(13)
C55 H55A 0.9500
C56 C57 1.416(11)
C56 H56A 0.9500
C57 H57A 0.9500
O4 C60 1.420(17)
O4 C58 1.436(19)
C58 C59 1.52(2)
C58 H58A 0.9900
C58 H58B 0.9900
C59 H59A 0.9800
C59 H59B 0.9800
C59 H59C 0.9800
C60 C61 1.49(2)
C60 H60A 0.9900
C60 H60B 0.9900
C61 H61A 0.9800
C61 H61B 0.9800
C61 H61C 0.9800
C2B H2D 0.9800
C2B H2E 0.9800
C2B H2F 0.9800
C3B H3D 0.9800
C3B H3E 0.9800
C3B H3F 0.9800

loop_
_geom_torsion_atom_site_label_1
_geom_torsion_atom_site_label_2
_geom_torsion_atom_site_label_3
_geom_torsion_atom_site_label_4
_geom_torsion
P2 Ir1 P1 O2 72.4(3)
P4 Ir1 P1 O2 -135.0(3)
B1 Ir1 P1 O2 -33(6)
P3 Ir1 P1 O2 -31.9(3)
P2 Ir1 P1 O1 -44.2(3)
P4 Ir1 P1 O1 108.4(3)
B1 Ir1 P1 O1 -149(6)
P3 Ir1 P1 O1 -148.5(3)
P2 Ir1 P1 O3 -167.9(3)
P4 Ir1 P1 O3 -15.3(3)
B1 Ir1 P1 O3 87(6)
P3 Ir1 P1 O3 87.8(3)
O2 P1 O1 C1 -176.8(7)
O3 P1 O1 C1 75.3(7)
Ir1 P1 O1 C1 -52.8(8)
O1 P1 O2 C2 -24.1(14)
O3 P1 O2 C2 81.0(14)
Ir1 P1 O2 C2 -155.5(13)
O1 P1 O2 C2B -51(2)
O3 P1 O2 C2B 54(2)
Ir1 P1 O2 C2B 177(2)
O2 P1 O3 C3B -91.6(17)
O1 P1 O3 C3B 9.6(17)
Ir1 P1 O3 C3B 144.5(17)
O2 P1 O3 C3 -52.1(14)
O1 P1 O3 C3 49.1(14)
Ir1 P1 O3 C3 -176.0(13)
P1 Ir1 B1 C40 -141(6)
P2 Ir1 B1 C40 114.0(5)
P4 Ir1 B1 C40 -37.9(4)
P3 Ir1 B1 C40 -141.5(5)
P1 Ir1 B1 C4 96(6)
P2 Ir1 B1 C4 -9.5(4)
P4 Ir1 B1 C4 -161.4(5)
P3 Ir1 B1 C4 95.1(5)
P1 Ir1 B1 C22 -28(7)
P2 Ir1 B1 C22 -133.4(5)
P4 Ir1 B1 C22 74.7(5)
P3 Ir1 B1 C22 -28.8(4)
P1 Ir1 P2 C9 -173.7(3)
P4 Ir1 P2 C9 57.7(3)
B1 Ir1 P2 C9 4.3(3)
P3 Ir1 P2 C9 -71.6(3)
P1 Ir1 P2 C16 -49.6(3)
P4 Ir1 P2 C16 -178.1(3)
B1 Ir1 P2 C16 128.5(4)
P3 Ir1 P2 C16 52.5(3)
P1 Ir1 P2 C10 73.6(3)
P4 Ir1 P2 C10 -55.0(3)
B1 Ir1 P2 C10 -108.4(4)
P3 Ir1 P2 C10 175.7(3)
C40 B1 C4 C9 -105.7(8)
C22 B1 C4 C9 137.3(7)
Ir1 B1 C4 C9 14.7(8)
C40 B1 C4 C5 68.0(9)
C22 B1 C4 C5 -49.0(9)
Ir1 B1 C4 C5 -171.7(6)
C9 C4 C5 C6 2.6(11)
B1 C4 C5 C6 -171.3(7)
C4 C5 C6 C7 1.4(13)
C5 C6 C7 C8 -3.3(13)
C6 C7 C8 C9 1.0(13)
C5 C4 C9 C8 -4.9(11)
B1 C4 C9 C8 169.2(7)
C5 C4 C9 P2 174.7(6)
B1 C4 C9 P2 -11.2(9)
C7 C8 C9 C4 3.2(12)
C7 C8 C9 P2 -176.3(6)
C16 P2 C9 C4 -131.2(6)
C10 P2 C9 C4 123.0(6)
Ir1 P2 C9 C4 2.2(6)
C16 P2 C9 C8 48.3(7)
C10 P2 C9 C8 -57.4(7)
Ir1 P2 C9 C8 -178.3(6)
C9 P2 C10 C15 111.5(8)
C16 P2 C10 C15 2.9(9)
Ir1 P2 C10 C15 -130.7(8)
C9 P2 C10 C11 -65.3(7)
C16 P2 C10 C11 -173.9(7)
Ir1 P2 C10 C11 52.5(7)
C15 C10 C11 C12 1.0(13)
P2 C10 C11 C12 178.1(7)
C10 C11 C12 C13 0.2(14)
C11 C12 C13 C14 -0.8(16)
C12 C13 C14 C15 0.1(19)
C13 C14 C15 C10 1.2(19)
C11 C10 C15 C14 -1.8(15)
P2 C10 C15 C14 -178.6(9)
C9 P2 C16 C21 -171.4(7)
C10 P2 C16 C21 -66.1(8)
Ir1 P2 C16 C21 62.5(8)
C9 P2 C16 C17 10.1(8)
C10 P2 C16 C17 115.4(7)
Ir1 P2 C16 C17 -116.0(7)
C21 C16 C17 C18 2.5(13)
P2 C16 C17 C18 -179.0(7)
C16 C17 C18 C19 -1.2(14)
C17 C18 C19 C20 -0.8(15)
C18 C19 C20 C21 1.6(16)
C17 C16 C21 C20 -1.7(14)
P2 C16 C21 C20 179.8(8)
C19 C20 C21 C16 -0.3(16)
P1 Ir1 P3 C27 -149.6(3)
P2 Ir1 P3 C27 108.8(3)
P4 Ir1 P3 C27 -44.4(3)
B1 Ir1 P3 C27 30.4(3)
P1 Ir1 P3 C34 -27.5(3)
P2 Ir1 P3 C34 -129.0(3)
P4 Ir1 P3 C34 77.7(3)
B1 Ir1 P3 C34 152.5(4)
P1 Ir1 P3 C28 96.8(3)
P2 Ir1 P3 C28 -4.8(3)
P4 Ir1 P3 C28 -158.1(3)
B1 Ir1 P3 C28 -83.3(3)
C40 B1 C22 C27 135.0(7)
C4 B1 C22 C27 -103.2(8)
Ir1 B1 C22 C27 20.6(8)
C40 B1 C22 C23 -42.1(9)
C4 B1 C22 C23 79.7(9)
Ir1 B1 C22 C23 -156.5(6)
C27 C22 C23 C24 -2.0(11)
B1 C22 C23 C24 175.2(7)
C22 C23 C24 C25 1.2(12)
C23 C24 C25 C26 0.3(12)
C24 C25 C26 C27 -0.7(12)
C25 C26 C27 C22 -0.3(12)
C25 C26 C27 P3 177.6(6)
C23 C22 C27 C26 1.6(11)
B1 C22 C27 C26 -175.7(7)
C23 C22 C27 P3 -176.6(5)
B1 C22 C27 P3 6.1(9)
C34 P3 C27 C26 17.6(8)
C28 P3 C27 C26 -84.1(7)
Ir1 P3 C27 C26 152.4(6)
C34 P3 C27 C22 -164.2(5)
C28 P3 C27 C22 94.0(6)
Ir1 P3 C27 C22 -29.5(6)
C27 P3 C28 C29 -22.6(7)
C34 P3 C28 C29 -129.4(7)
Ir1 P3 C28 C29 93.3(7)
C27 P3 C28 C33 156.5(6)
C34 P3 C28 C33 49.7(7)
Ir1 P3 C28 C33 -87.6(6)
C33 C28 C29 C30 -2.5(12)
P3 C28 C29 C30 176.6(7)
C28 C29 C30 C31 1.3(14)
C29 C30 C31 C32 -0.1(16)
C30 C31 C32 C33 0.1(15)
C31 C32 C33 C28 -1.4(13)
C29 C28 C33 C32 2.6(12)
P3 C28 C33 C32 -176.6(7)
C27 P3 C34 C39 116.6(7)
C28 P3 C34 C39 -138.5(7)
Ir1 P3 C34 C39 -6.4(8)
C27 P3 C34 C35 -62.9(7)
C28 P3 C34 C35 42.0(7)
Ir1 P3 C34 C35 174.1(5)
C39 C34 C35 C36 -2.7(12)
P3 C34 C35 C36 176.8(7)
C34 C35 C36 C37 3.3(13)
C35 C36 C37 C38 -1.5(14)
C36 C37 C38 C39 -0.9(14)
C35 C34 C39 C38 0.3(12)
P3 C34 C39 C38 -179.2(6)
C37 C38 C39 C34 1.5(13)
P1 Ir1 P4 C45 -151.8(2)
P2 Ir1 P4 C45 -24.2(3)
B1 Ir1 P4 C45 30.2(3)
P3 Ir1 P4 C45 105.6(2)
P1 Ir1 P4 C46 87.5(3)
P2 Ir1 P4 C46 -144.9(3)
B1 Ir1 P4 C46 -90.5(4)
P3 Ir1 P4 C46 -15.1(3)
P1 Ir1 P4 C52 -39.4(3)
P2 Ir1 P4 C52 88.2(3)
B1 Ir1 P4 C52 142.6(4)
P3 Ir1 P4 C52 -142.0(3)
C4 B1 C40 C41 -28.0(10)
C22 B1 C40 C41 93.2(8)
Ir1 B1 C40 C41 -150.9(6)
C4 B1 C40 C45 162.5(6)
C22 B1 C40 C45 -76.3(7)
Ir1 B1 C40 C45 39.7(7)
C45 C40 C41 C42 1.8(11)
B1 C40 C41 C42 -167.9(7)
C40 C41 C42 C43 0.3(12)
C41 C42 C43 C44 -1.6(11)
C42 C43 C44 C45 0.6(11)
C43 C44 C45 C40 1.7(11)
C43 C44 C45 P4 -176.9(5)
C41 C40 C45 C44 -2.8(10)
B1 C40 C45 C44 167.9(7)
C41 C40 C45 P4 175.9(5)
B1 C40 C45 P4 -13.4(8)
C46 P4 C45 C44 -69.8(7)
C52 P4 C45 C44 36.9(7)
Ir1 P4 C45 C44 159.6(6)
C46 P4 C45 C40 111.5(5)
C52 P4 C45 C40 -141.8(5)
Ir1 P4 C45 C40 -19.1(5)
C45 P4 C46 C51 176.9(6)
C52 P4 C46 C51 71.0(7)
Ir1 P4 C46 C51 -62.0(7)
C45 P4 C46 C47 -6.0(7)
C52 P4 C46 C47 -111.9(6)
Ir1 P4 C46 C47 115.1(6)
C51 C46 C47 C48 1.5(11)
P4 C46 C47 C48 -175.6(6)
C46 C47 C48 C49 -1.0(12)
C47 C48 C49 C50 0.6(13)
C48 C49 C50 C51 -0.8(13)
C47 C46 C51 C50 -1.7(12)
P4 C46 C51 C50 175.5(7)
C49 C50 C51 C46 1.4(13)
C45 P4 C52 C57 -114.6(8)
C46 P4 C52 C57 -5.6(8)
Ir1 P4 C52 C57 130.2(7)
C45 P4 C52 C53 59.6(7)
C46 P4 C52 C53 168.6(7)
Ir1 P4 C52 C53 -55.6(7)
C57 C52 C53 C54 -1.4(13)
P4 C52 C53 C54 -175.9(7)
C52 C53 C54 C55 -1.0(14)
C53 C54 C55 C56 2.3(15)
C54 C55 C56 C57 -1.1(16)
C53 C52 C57 C56 2.6(13)
P4 C52 C57 C56 176.7(7)
C55 C56 C57 C52 -1.3(15)
C60 O4 C58 C59 176.4(15)
C58 O4 C60 C61 175.4(15)
